data_7249375
loop_
_publ_author_name
'Tian, Zhengfang'
'Yang, Shun-Yi'
'Zhu, Junlun'
'Ruan, Zhijun'
'Shao, Dong'

_publ_section_title
;
 Topological and magnetic regulation in three cobalt(ii) coordination
 polymers constructed using a mixed bipyrimidine--tetracarboxylate
 strategy
;
_journal_issue 41
_journal_name_full CrystEngComm
_journal_page_first 5933
_journal_page_last 5940
_journal_paper_doi 10.1039/D4CE00902A
_journal_volume 26
_journal_year 2024
_chemical_formula_moiety 'C18 H9 Co N4 O8'
_chemical_formula_sum 'C18 H9 Co N4 O8'
_chemical_formula_weight 468.22
_space_group_crystal_system triclinic
_space_group_IT_number 2
_space_group_name_Hall '-P 1'
_space_group_name_H-M_alt 'P -1'
_atom_sites_solution_hydrogens geom
_atom_sites_solution_primary iterative
_audit_creation_date 2024-07-25
_audit_creation_method
;
Olex2 1.5
(compiled 2024.02.16 svn.r378c4104 for OlexSys, GUI svn.r6928)
;
_audit_update_record
;
2024-07-28 deposited with the CCDC.	2024-09-25 downloaded from the CCDC.
;
_cell_angle_alpha 110.011(3)
_cell_angle_beta 94.217(3)
_cell_angle_gamma 107.725(3)
_cell_formula_units_Z 2
_cell_length_a 8.5279(8)
_cell_length_b 9.8241(9)
_cell_length_c 11.5691(8)
_cell_measurement_reflns_used 2551
_cell_measurement_temperature 190.00
_cell_measurement_theta_max 26.23
_cell_measurement_theta_min 2.36
_cell_volume 850.22(13)
_computing_molecular_graphics 'Olex2 1.5 (Dolomanov et al., 2009)'
_computing_publication_material 'Olex2 1.5 (Dolomanov et al., 2009)'
_computing_structure_refinement 'XL  (Sheldrick, 2008)'
_computing_structure_solution 'olex2.solve 1.5 (Bourhis et al., 2015)'
_diffrn_ambient_temperature 190.00
_diffrn_measured_fraction_theta_full 1.000
_diffrn_measured_fraction_theta_max 0.997
_diffrn_measurement_device_type 'Bruker APEX-II CCD'
_diffrn_measurement_method '\f and \w scans'
_diffrn_radiation_type MoK\a
_diffrn_radiation_wavelength 0.71073
_diffrn_reflns_av_R_equivalents 0.0914
_diffrn_reflns_av_unetI/netI 0.0586
_diffrn_reflns_Laue_measured_fraction_full 1.000
_diffrn_reflns_Laue_measured_fraction_max 0.997
_diffrn_reflns_limit_h_max 10
_diffrn_reflns_limit_h_min -10
_diffrn_reflns_limit_k_max 12
_diffrn_reflns_limit_k_min -12
_diffrn_reflns_limit_l_max 13
_diffrn_reflns_limit_l_min -14
_diffrn_reflns_number 19142
_diffrn_reflns_point_group_measured_fraction_full 1.000
_diffrn_reflns_point_group_measured_fraction_max 0.997
_diffrn_reflns_theta_full 25.242
_diffrn_reflns_theta_max 26.409
_diffrn_reflns_theta_min 2.357
_diffrn_standards_number 0
_exptl_absorpt_coefficient_mu 1.073
_exptl_absorpt_correction_type none
_exptl_crystal_colour red
_exptl_crystal_colour_primary red
_exptl_crystal_density_diffrn 1.829
_exptl_crystal_description block
_exptl_crystal_F_000 472
_exptl_crystal_size_max 0.13
_exptl_crystal_size_mid 0.09
_exptl_crystal_size_min 0.06
_refine_diff_density_max 0.725
_refine_diff_density_min -0.337
_refine_diff_density_rms 0.094
_refine_ls_extinction_method none
_refine_ls_goodness_of_fit_ref 1.082
_refine_ls_hydrogen_treatment constr
_refine_ls_matrix_type full
_refine_ls_number_parameters 281
_refine_ls_number_reflns 3490
_refine_ls_number_restraints 0
_refine_ls_restrained_S_all 1.082
_refine_ls_R_factor_all 0.0554
_refine_ls_R_factor_gt 0.0404
_refine_ls_shift/su_max 0.001
_refine_ls_shift/su_mean 0.000
_refine_ls_structure_factor_coef Fsqd
_refine_ls_weighting_details 'w=1/[\s^2^(Fo^2^)+(0.0350P)^2^+0.5717P] where P=(Fo^2^+2Fc^2^)/3'
_refine_ls_weighting_scheme calc
_refine_ls_wR_factor_gt 0.0884
_refine_ls_wR_factor_ref 0.0973
_reflns_Friedel_coverage 0.000
_reflns_number_gt 2834
_reflns_number_total 3490
_reflns_threshold_expression 'I > 2\s(I)'
_cod_data_source_file d4ce00902a2.cif
_cod_data_source_block Co3
_cod_depositor_comments 'Adding full bibliography for 7249374--7249376.cif.'
_cod_database_code 7249375
_shelx_shelxl_version_number 2017/1
_shelx_space_group_comment
;
The symmetry employed for this shelxl refinement is uniquely defined
by the following loop, which should always be used as a source of
symmetry information in preference to the above space-group names.
They are only intended as comments.
;
_shelx_estimated_absorpt_t_max 0.938
_shelx_estimated_absorpt_t_min 0.873
_olex2_refinement_description
;
1. Fixed Uiso
 At 1.2 times of:
  All C(H) groups
 At 1.5 times of:
  All O(H) groups
2.a Aromatic/amide H refined with riding coordinates:
 C5(H5), C6(H6), C7(H7), C11(H11), C12(H12), C13(H13), C15(H15), C17(H17)
2.b Idealised tetrahedral OH refined as rotating group:
 O3(H3)
;
_olex2_submission_special_instructions 'No special instructions were received'

loop_
_space_group_symop_operation_xyz
'x, y, z'
'-x, -y, -z'

loop_
_atom_site_label
_atom_site_type_symbol
_atom_site_fract_x
_atom_site_fract_y
_atom_site_fract_z
_atom_site_U_iso_or_equiv
_atom_site_adp_type
_atom_site_occupancy
_atom_site_site_symmetry_order
_atom_site_calc_flag
_atom_site_refinement_flags_posn
_atom_site_refinement_flags_adp
_atom_site_refinement_flags_occupancy
_atom_site_disorder_assembly
_atom_site_disorder_group
Co1 Co 0.89423(5) 0.67304(4) 0.87704(4) 0.01442(12) Uani 1 1 d . . . . .
O1 O 0.0858(3) 0.4534(2) 0.29929(19) 0.0214(5) Uani 1 1 d . . . . .
O2 O 0.6577(3) 0.9012(2) 0.9020(2) 0.0234(5) Uani 1 1 d . . . . .
O3 O 0.3962(3) 0.3326(3) 0.5850(2) 0.0304(6) Uani 1 1 d . . . . .
H3 H 0.392123 0.259426 0.608048 0.046 Uiso 1 1 calc R U . . .
O4 O 0.6607(3) 0.6601(2) 0.8155(2) 0.0207(5) Uani 1 1 d . . . . .
O5 O 0.4172(3) 1.0887(2) 0.6315(2) 0.0250(5) Uani 1 1 d . . . . .
O6 O 0.3226(3) 0.4321(2) 0.7692(2) 0.0221(5) Uani 1 1 d . . . . .
O7 O 0.1047(3) 0.6877(3) 0.3119(2) 0.0318(6) Uani 1 1 d . . . . .
O8 O 0.2251(3) 0.9491(3) 0.4596(2) 0.0278(5) Uani 1 1 d . . . . .
N1 N 0.9982(3) 0.8781(3) 0.8431(2) 0.0155(5) Uani 1 1 d . . . . .
N2 N 0.7963(3) 0.4840(3) 0.9314(2) 0.0162(5) Uani 1 1 d . . . . .
N3 N 1.0668(3) 1.1500(3) 0.9404(2) 0.0152(5) Uani 1 1 d . . . . .
N4 N 0.8799(3) 0.3410(3) 1.0372(2) 0.0148(5) Uani 1 1 d . . . . .
C1 C 0.4677(4) 0.7274(3) 0.7106(3) 0.0159(6) Uani 1 1 d . . . . .
C2 C 0.6063(4) 0.7698(3) 0.8206(3) 0.0159(6) Uani 1 1 d . . . . .
C3 C 0.1366(4) 0.5971(3) 0.3583(3) 0.0181(6) Uani 1 1 d . . . . .
C4 C 0.3673(4) 0.5749(3) 0.6374(3) 0.0152(6) Uani 1 1 d . . . . .
C5 C 0.2610(4) 0.5440(3) 0.5277(3) 0.0174(6) Uani 1 1 d . . . . .
H5 H 0.196199 0.439316 0.476644 0.021 Uiso 1 1 calc R U . . .
C6 C 0.7190(4) 0.2504(3) 1.0167(3) 0.0191(6) Uani 1 1 d . . . . .
H6 H 0.691819 0.169451 1.047182 0.023 Uiso 1 1 calc R U . . .
C7 C 0.6357(4) 0.3933(3) 0.9123(3) 0.0194(6) Uani 1 1 d . . . . .
H7 H 0.550213 0.412744 0.870114 0.023 Uiso 1 1 calc R U . . .
C8 C 1.0181(3) 1.0075(3) 0.9408(3) 0.0135(6) Uani 1 1 d . . . . .
C9 C 0.2451(4) 0.6601(3) 0.4890(3) 0.0157(6) Uani 1 1 d . . . . .
C10 C 0.3373(4) 0.8156(3) 0.5681(3) 0.0164(6) Uani 1 1 d . . . . .
C11 C 1.0206(4) 0.8921(4) 0.7340(3) 0.0195(6) Uani 1 1 d . . . . .
H11 H 1.007850 0.802376 0.662499 0.023 Uiso 1 1 calc R U . . .
C12 C 0.4479(4) 0.8443(3) 0.6756(3) 0.0166(6) Uani 1 1 d . . . . .
H12 H 0.513059 0.948649 0.727388 0.020 Uiso 1 1 calc R U . . .
C13 C 1.0618(4) 1.0335(4) 0.7225(3) 0.0202(7) Uani 1 1 d . . . . .
H13 H 1.072256 1.042029 0.643895 0.024 Uiso 1 1 calc R U . . .
C14 C 0.9111(4) 0.4523(3) 0.9914(3) 0.0145(6) Uani 1 1 d . . . . .
C15 C 1.0873(4) 1.1621(4) 0.8302(3) 0.0196(6) Uani 1 1 d . . . . .
H15 H 1.120229 1.261511 0.825984 0.023 Uiso 1 1 calc R U . . .
C16 C 0.3296(4) 0.9613(3) 0.5526(3) 0.0175(6) Uani 1 1 d . . . . .
C17 C 0.5918(4) 0.2721(4) 0.9524(3) 0.0203(6) Uani 1 1 d . . . . .
H17 H 0.478193 0.205955 0.936335 0.024 Uiso 1 1 calc R U . . .
C18 C 0.3624(4) 0.4404(3) 0.6732(3) 0.0180(6) Uani 1 1 d . . . . .

loop_
_atom_site_aniso_label
_atom_site_aniso_U_11
_atom_site_aniso_U_22
_atom_site_aniso_U_33
_atom_site_aniso_U_23
_atom_site_aniso_U_13
_atom_site_aniso_U_12
Co1 0.0170(2) 0.0101(2) 0.0153(2) 0.00519(16) -0.00133(15) 0.00424(16)
O1 0.0281(12) 0.0165(11) 0.0172(11) 0.0048(9) 0.0012(9) 0.0071(10)
O2 0.0252(12) 0.0165(12) 0.0223(11) 0.0024(10) -0.0046(9) 0.0068(10)
O3 0.0529(16) 0.0163(12) 0.0321(13) 0.0131(10) 0.0140(12) 0.0200(12)
O4 0.0192(11) 0.0133(11) 0.0297(12) 0.0099(9) -0.0036(9) 0.0059(9)
O5 0.0318(13) 0.0115(11) 0.0291(12) 0.0069(10) -0.0031(10) 0.0073(10)
O6 0.0242(12) 0.0192(12) 0.0255(12) 0.0134(10) 0.0050(9) 0.0058(9)
O7 0.0482(15) 0.0222(13) 0.0245(12) 0.0084(10) -0.0094(11) 0.0163(12)
O8 0.0406(14) 0.0203(12) 0.0267(12) 0.0092(10) -0.0045(10) 0.0185(11)
N1 0.0170(12) 0.0134(12) 0.0163(12) 0.0074(10) 0.0021(10) 0.0038(10)
N2 0.0180(13) 0.0125(12) 0.0175(12) 0.0062(10) -0.0007(10) 0.0049(10)
N3 0.0153(12) 0.0131(12) 0.0174(12) 0.0072(10) 0.0019(10) 0.0039(10)
N4 0.0192(13) 0.0105(12) 0.0146(12) 0.0045(10) 0.0007(10) 0.0059(10)
C1 0.0166(15) 0.0135(15) 0.0170(14) 0.0055(12) -0.0001(12) 0.0055(12)
C2 0.0137(14) 0.0167(15) 0.0181(15) 0.0095(13) 0.0021(12) 0.0032(12)
C3 0.0211(16) 0.0152(15) 0.0158(14) 0.0034(12) 0.0012(12) 0.0066(13)
C4 0.0158(14) 0.0139(15) 0.0181(15) 0.0069(12) 0.0031(12) 0.0075(12)
C5 0.0183(15) 0.0113(14) 0.0196(15) 0.0031(12) 0.0009(12) 0.0048(12)
C6 0.0245(16) 0.0141(15) 0.0173(15) 0.0046(12) 0.0057(12) 0.0063(13)
C7 0.0179(15) 0.0172(16) 0.0211(16) 0.0067(13) -0.0003(12) 0.0051(13)
C8 0.0119(14) 0.0119(14) 0.0149(14) 0.0053(11) -0.0010(11) 0.0023(11)
C9 0.0170(15) 0.0132(14) 0.0171(14) 0.0050(12) 0.0019(12) 0.0069(12)
C10 0.0192(15) 0.0145(15) 0.0185(15) 0.0086(12) 0.0041(12) 0.0076(12)
C11 0.0197(16) 0.0187(16) 0.0165(15) 0.0045(13) 0.0015(12) 0.0048(13)
C12 0.0168(15) 0.0131(15) 0.0201(15) 0.0060(12) 0.0015(12) 0.0063(12)
C13 0.0231(16) 0.0251(17) 0.0174(15) 0.0132(13) 0.0050(13) 0.0092(14)
C14 0.0184(15) 0.0123(14) 0.0141(14) 0.0043(11) 0.0017(11) 0.0086(12)
C15 0.0211(16) 0.0170(16) 0.0228(16) 0.0119(13) 0.0036(13) 0.0050(13)
C16 0.0201(15) 0.0161(16) 0.0201(15) 0.0078(13) 0.0048(12) 0.0105(13)
C17 0.0149(15) 0.0184(16) 0.0237(16) 0.0073(13) 0.0008(12) 0.0023(12)
C18 0.0149(15) 0.0129(15) 0.0220(16) 0.0055(12) -0.0027(12) 0.0019(12)

loop_
_atom_type_symbol
_atom_type_description
_atom_type_scat_dispersion_real
_atom_type_scat_dispersion_imag
_atom_type_scat_source
C C 0.0033 0.0016 'International Tables Vol C Tables 4.2.6.8 and 6.1.1.4'
H H 0.0000 0.0000 'International Tables Vol C Tables 4.2.6.8 and 6.1.1.4'
Co Co 0.3494 0.9721 'International Tables Vol C Tables 4.2.6.8 and 6.1.1.4'
N N 0.0061 0.0033 'International Tables Vol C Tables 4.2.6.8 and 6.1.1.4'
O O 0.0106 0.0060 'International Tables Vol C Tables 4.2.6.8 and 6.1.1.4'

loop_
_geom_angle_atom_site_label_1
_geom_angle_atom_site_label_2
_geom_angle_atom_site_label_3
_geom_angle
_geom_angle_site_symmetry_1
_geom_angle_site_symmetry_3
_geom_angle_publ_flag
O1 Co1 N1 89.26(9) 2_666 . ?
O1 Co1 N2 96.65(9) 2_666 . ?
O1 Co1 N3 164.72(9) 2_666 2_777 ?
O1 Co1 N4 92.40(9) 2_666 2_767 ?
O4 Co1 O1 92.20(9) . 2_666 ?
O4 Co1 N1 90.33(9) . . ?
O4 Co1 N2 91.10(9) . . ?
O4 Co1 N3 96.31(9) . 2_777 ?
O4 Co1 N4 168.54(9) . 2_767 ?
N1 Co1 N3 78.05(9) . 2_777 ?
N1 Co1 N4 100.22(9) . 2_767 ?
N2 Co1 N1 173.86(9) . . ?
N2 Co1 N3 95.86(9) . 2_777 ?
N2 Co1 N4 77.94(9) . 2_767 ?
N3 Co1 N4 81.66(9) 2_777 2_767 ?
C3 O1 Co1 130.07(19) . 2_666 ?
C18 O3 H3 109.5 . . ?
C2 O4 Co1 129.05(19) . . ?
C8 N1 Co1 113.86(18) . . ?
C8 N1 C11 116.8(2) . . ?
C11 N1 Co1 128.4(2) . . ?
C7 N2 Co1 128.4(2) . . ?
C14 N2 Co1 114.72(19) . . ?
C14 N2 C7 116.9(2) . . ?
C8 N3 Co1 113.10(18) . 2_777 ?
C8 N3 C15 116.8(3) . . ?
C15 N3 Co1 130.1(2) . 2_777 ?
C6 N4 Co1 130.07(19) . 2_767 ?
C14 N4 Co1 113.10(19) . 2_767 ?
C14 N4 C6 116.7(3) . . ?
C4 C1 C2 122.6(2) . . ?
C4 C1 C12 118.3(3) . . ?
C12 C1 C2 118.8(3) . . ?
O2 C2 O4 126.6(3) . . ?
O2 C2 C1 119.4(3) . . ?
O4 C2 C1 114.0(3) . . ?
O1 C3 O7 122.5(3) . . ?
O1 C3 C9 116.6(2) . . ?
O7 C3 C9 120.8(3) . . ?
C1 C4 C18 123.4(3) . . ?
C5 C4 C1 119.1(3) . . ?
C5 C4 C18 117.5(3) . . ?
C4 C5 H5 118.6 . . ?
C4 C5 C9 122.9(3) . . ?
C9 C5 H5 118.6 . . ?
N4 C6 H6 119.2 . . ?
N4 C6 C17 121.6(3) . . ?
C17 C6 H6 119.2 . . ?
N2 C7 H7 119.3 . . ?
N2 C7 C17 121.5(3) . . ?
C17 C7 H7 119.3 . . ?
N1 C8 N3 125.7(3) . . ?
N1 C8 C8 117.4(3) . 2_777 ?
N3 C8 C8 116.9(3) . 2_777 ?
C5 C9 C3 113.2(3) . . ?
C5 C9 C10 118.0(3) . . ?
C10 C9 C3 128.5(3) . . ?
C9 C10 C16 127.8(3) . . ?
C12 C10 C9 118.2(3) . . ?
C12 C10 C16 113.9(3) . . ?
N1 C11 H11 119.1 . . ?
N1 C11 C13 121.7(3) . . ?
C13 C11 H11 119.1 . . ?
C1 C12 C10 123.2(3) . . ?
C1 C12 H12 118.4 . . ?
C10 C12 H12 118.4 . . ?
C11 C13 H13 121.4 . . ?
C11 C13 C15 117.3(3) . . ?
C15 C13 H13 121.4 . . ?
N2 C14 N4 125.8(3) . . ?
N2 C14 C14 117.3(3) . 2_767 ?
N4 C14 C14 116.8(3) . 2_767 ?
N3 C15 C13 121.6(3) . . ?
N3 C15 H15 119.2 . . ?
C13 C15 H15 119.2 . . ?
O5 C16 O8 120.9(3) . . ?
O5 C16 C10 119.6(3) . . ?
O8 C16 C10 119.5(3) . . ?
C6 C17 C7 117.5(3) . . ?
C6 C17 H17 121.2 . . ?
C7 C17 H17 121.2 . . ?
O3 C18 C4 112.1(2) . . ?
O6 C18 O3 125.4(3) . . ?
O6 C18 C4 122.4(3) . . ?

loop_
_geom_bond_atom_site_label_1
_geom_bond_atom_site_label_2
_geom_bond_distance
_geom_bond_site_symmetry_2
_geom_bond_publ_flag
Co1 O1 2.044(2) 2_666 ?
Co1 O4 2.016(2) . ?
Co1 N1 2.122(2) . ?
Co1 N2 2.115(2) . ?
Co1 N3 2.151(2) 2_777 ?
Co1 N4 2.165(2) 2_767 ?
O1 C3 1.253(4) . ?
O2 C2 1.228(4) . ?
O3 H3 0.8400 . ?
O3 C18 1.317(4) . ?
O4 C2 1.283(3) . ?
O5 C16 1.227(4) . ?
O6 C18 1.207(4) . ?
O7 C3 1.267(4) . ?
O8 C16 1.292(4) . ?
N1 C8 1.333(4) . ?
N1 C11 1.337(4) . ?
N2 C7 1.340(4) . ?
N2 C14 1.331(4) . ?
N3 C8 1.335(4) . ?
N3 C15 1.339(4) . ?
N4 C6 1.340(4) . ?
N4 C14 1.337(4) . ?
C1 C2 1.518(4) . ?
C1 C4 1.392(4) . ?
C1 C12 1.393(4) . ?
C3 C9 1.527(4) . ?
C4 C5 1.386(4) . ?
C4 C18 1.505(4) . ?
C5 H5 0.9500 . ?
C5 C9 1.398(4) . ?
C6 H6 0.9500 . ?
C6 C17 1.380(4) . ?
C7 H7 0.9500 . ?
C7 C17 1.381(4) . ?
C8 C8 1.472(5) 2_777 ?
C9 C10 1.413(4) . ?
C10 C12 1.393(4) . ?
C10 C16 1.522(4) . ?
C11 H11 0.9500 . ?
C11 C13 1.381(4) . ?
C12 H12 0.9500 . ?
C13 H13 0.9500 . ?
C13 C15 1.383(4) . ?
C14 C14 1.477(6) 2_767 ?
C15 H15 0.9500 . ?
C17 H17 0.9500 . ?

loop_
_geom_torsion_atom_site_label_1
_geom_torsion_atom_site_label_2
_geom_torsion_atom_site_label_3
_geom_torsion_atom_site_label_4
_geom_torsion
_geom_torsion_site_symmetry_1
_geom_torsion_site_symmetry_2
_geom_torsion_site_symmetry_3
_geom_torsion_site_symmetry_4
_geom_torsion_publ_flag
Co1 O1 C3 O7 51.1(4) 2_666 . . . ?
Co1 O1 C3 C9 -126.9(2) 2_666 . . . ?
Co1 O4 C2 O2 -31.2(4) . . . . ?
Co1 O4 C2 C1 147.2(2) . . . . ?
Co1 N1 C8 N3 -173.8(2) . . . . ?
Co1 N1 C8 C8 5.6(4) . . . 2_777 ?
Co1 N1 C11 C13 168.2(2) . . . . ?
Co1 N2 C7 C17 179.1(2) . . . . ?
Co1 N2 C14 N4 178.4(2) . . . . ?
Co1 N2 C14 C14 -1.8(4) . . . 2_767 ?
Co1 N3 C8 N1 -174.3(2) 2_777 . . . ?
Co1 N3 C8 C8 6.2(4) 2_777 . . 2_777 ?
Co1 N3 C15 C13 177.4(2) 2_777 . . . ?
Co1 N4 C6 C17 -175.5(2) 2_767 . . . ?
Co1 N4 C14 N2 178.3(2) 2_767 . . . ?
Co1 N4 C14 C14 -1.4(4) 2_767 . . 2_767 ?
O1 C3 C9 C5 -4.7(4) . . . . ?
O1 C3 C9 C10 170.4(3) . . . . ?
O7 C3 C9 C5 177.2(3) . . . . ?
O7 C3 C9 C10 -7.7(5) . . . . ?
N1 C11 C13 C15 3.1(4) . . . . ?
N2 C7 C17 C6 2.0(5) . . . . ?
N4 C6 C17 C7 -1.5(5) . . . . ?
C1 C4 C5 C9 -2.4(4) . . . . ?
C1 C4 C18 O3 -124.5(3) . . . . ?
C1 C4 C18 O6 59.3(4) . . . . ?
C2 C1 C4 C5 -170.3(3) . . . . ?
C2 C1 C4 C18 12.1(4) . . . . ?
C2 C1 C12 C10 172.7(3) . . . . ?
C3 C9 C10 C12 -170.3(3) . . . . ?
C3 C9 C10 C16 10.9(5) . . . . ?
C4 C1 C2 O2 -159.4(3) . . . . ?
C4 C1 C2 O4 22.1(4) . . . . ?
C4 C1 C12 C10 -2.6(4) . . . . ?
C4 C5 C9 C3 173.3(3) . . . . ?
C4 C5 C9 C10 -2.4(4) . . . . ?
C5 C4 C18 O3 57.9(4) . . . . ?
C5 C4 C18 O6 -118.4(3) . . . . ?
C5 C9 C10 C12 4.6(4) . . . . ?
C5 C9 C10 C16 -174.2(3) . . . . ?
C6 N4 C14 N2 2.5(4) . . . . ?
C6 N4 C14 C14 -177.2(3) . . . 2_767 ?
C7 N2 C14 N4 -2.1(4) . . . . ?
C7 N2 C14 C14 177.7(3) . . . 2_767 ?
C8 N1 C11 C13 -0.2(4) . . . . ?
C8 N3 C15 C13 -1.0(4) . . . . ?
C9 C10 C12 C1 -2.2(4) . . . . ?
C9 C10 C16 O5 179.0(3) . . . . ?
C9 C10 C16 O8 2.3(5) . . . . ?
C11 N1 C8 N3 -3.8(4) . . . . ?
C11 N1 C8 C8 175.7(3) . . . 2_777 ?
C11 C13 C15 N3 -2.5(4) . . . . ?
C12 C1 C2 O2 25.6(4) . . . . ?
C12 C1 C2 O4 -152.9(3) . . . . ?
C12 C1 C4 C5 4.8(4) . . . . ?
C12 C1 C4 C18 -172.8(3) . . . . ?
C12 C10 C16 O5 0.1(4) . . . . ?
C12 C10 C16 O8 -176.6(3) . . . . ?
C14 N2 C7 C17 -0.3(4) . . . . ?
C14 N4 C6 C17 -0.6(4) . . . . ?
C15 N3 C8 N1 4.3(4) . . . . ?
C15 N3 C8 C8 -175.1(3) . . . 2_777 ?
C16 C10 C12 C1 176.8(3) . . . . ?
C18 C4 C5 C9 175.3(3) . . . . ?
